data_7206805
loop_
_publ_author_name
'Jacobs, Ayesha'
'Nassimbeni, Luigi R.'
'Silwana, Nothemba'
'B\'athori, Nikoletta B.'
'Weber, Edwin'

_publ_section_title
;
 Inclusion of 1,4-bis(diphenylhydroxymethyl)benzene with amides: structure
 and selectivity
;
_journal_issue 23
_journal_name_full CrystEngComm
_journal_page_first 7014
_journal_paper_doi 10.1039/c1ce05647f
_journal_volume 13
_journal_year 2011
_chemical_formula_sum 'C40 H44 N2 O4'
_chemical_formula_weight 616.77
_chemical_name_systematic
;
1, 4-bis (diphenylhydroxymethyl) benzene dimethylacetamide clathrate polymorph
;
_space_group_IT_number 14
_symmetry_cell_setting monoclinic
_symmetry_space_group_name_Hall '-P 2ybc'
_symmetry_space_group_name_H-M 'P 1 21/c 1'
_atom_sites_solution_hydrogens geom
_atom_sites_solution_primary direct
_atom_sites_solution_secondary difmap
_audit_creation_method SHELXL-97
_cell_angle_alpha 90.00
_cell_angle_beta 115.55(3)
_cell_angle_gamma 90.00
_cell_formula_units_Z 2
_cell_length_a 12.263(3)
_cell_length_b 13.918(3)
_cell_length_c 11.155(2)
_cell_measurement_reflns_used 3290
_cell_measurement_temperature 173(2)
_cell_measurement_theta_max 25.96
_cell_measurement_theta_min 1
_cell_volume 1717.7(8)
_computing_cell_refinement 'DENZO-SMN (Otwinowski & Minor, 1997)'
_computing_data_collection 'COLLECT (2000)'
_computing_data_reduction 'DENZO-SMN (Otwinowski & Minor, 1997)'
_computing_molecular_graphics 'X-seed (Barbour, 1999)'
_computing_publication_material 'SHELXL-97 (Sheldrick, 1997)'
_computing_structure_refinement 'SHELXL-97 (Sheldrick, 1997)'
_computing_structure_solution 'SHELXS-97 (Sheldrick, 1990)'
_diffrn_ambient_temperature 173(2)
_diffrn_measured_fraction_theta_full 0.982
_diffrn_measured_fraction_theta_max 0.982
_diffrn_measurement_device_type 'Nonius KappaCCD'
_diffrn_measurement_method '1\% \f scans and \w scans'
_diffrn_radiation_monochromator graphite
_diffrn_radiation_source 'fine-focus sealed tube'
_diffrn_radiation_type MoK\a
_diffrn_radiation_wavelength 0.71073
_diffrn_reflns_av_R_equivalents 0.0386
_diffrn_reflns_av_sigmaI/netI 0.0183
_diffrn_reflns_limit_h_max 14
_diffrn_reflns_limit_h_min -15
_diffrn_reflns_limit_k_max 16
_diffrn_reflns_limit_k_min -16
_diffrn_reflns_limit_l_max 13
_diffrn_reflns_limit_l_min -13
_diffrn_reflns_number 28554
_diffrn_reflns_theta_full 25.96
_diffrn_reflns_theta_max 25.96
_diffrn_reflns_theta_min 1.84
_exptl_absorpt_coefficient_mu 0.076
_exptl_absorpt_correction_type none
_exptl_crystal_colour colourless
_exptl_crystal_density_diffrn 1.192
_exptl_crystal_density_meas ?
_exptl_crystal_density_method 'not measured'
_exptl_crystal_description rectangle
_exptl_crystal_F_000 660
_exptl_crystal_size_max 0.38
_exptl_crystal_size_mid 0.30
_exptl_crystal_size_min 0.23
_refine_diff_density_max 0.167
_refine_diff_density_min -0.190
_refine_diff_density_rms 0.032
_refine_ls_extinction_method none
_refine_ls_goodness_of_fit_ref 1.046
_refine_ls_hydrogen_treatment mixed
_refine_ls_matrix_type full
_refine_ls_number_parameters 273
_refine_ls_number_reflns 3294
_refine_ls_number_restraints 0
_refine_ls_restrained_S_all 1.046
_refine_ls_R_factor_all 0.0452
_refine_ls_R_factor_gt 0.0369
_refine_ls_shift/su_max 0.002
_refine_ls_shift/su_mean 0.000
_refine_ls_structure_factor_coef Fsqd
_refine_ls_weighting_details 'calc w=1/[\s^2^(Fo^2^)+(0.0520P)^2^+0.3511P] where P=(Fo^2^+2Fc^2^)/3'
_refine_ls_weighting_scheme calc
_refine_ls_wR_factor_gt 0.0929
_refine_ls_wR_factor_ref 0.0999
_reflns_number_gt 2794
_reflns_number_total 3294
_reflns_threshold_expression >2sigma(I)
_cod_data_source_file c1ce05647f.txt
_cod_data_source_block c:\HDMA_B
_cod_depositor_comments
;
The following automatic conversions were performed:

'_symmetry_cell_setting' value 'Monoclinic' changed to 'monoclinic'
according to /home/saulius/struct/CIF-dictionaries/cif_core.dic
dictionary named 'cif_core.dic' version 2.4.1 from 2010-06-29.

Automatic conversion script
Id: cif_fix_values 1715 2011-07-08 13:25:40Z adriana 

The following automatic conversions were performed:

'_exptl_crystal_density_meas' value 'none' was changed to '?' - the
value is perceived as not measured.

Automatic conversion script
Id: cif_fix_values 3008 2015-01-20 13:52:24Z robertas 
;
_cod_original_cell_volume 1717.8(6)
_cod_original_sg_symbol_H-M P21/c
_cod_database_code 7206805

loop_
_symmetry_equiv_pos_as_xyz
'x, y, z'
'-x, y+1/2, -z+1/2'
'-x, -y, -z'
'x, -y-1/2, z-1/2'

loop_
_atom_site_label
_atom_site_type_symbol
_atom_site_fract_x
_atom_site_fract_y
_atom_site_fract_z
_atom_site_U_iso_or_equiv
_atom_site_adp_type
_atom_site_occupancy
_atom_site_symmetry_multiplicity
_atom_site_calc_flag
_atom_site_refinement_flags
_atom_site_disorder_assembly
_atom_site_disorder_group
O1 O 0.20476(7) 0.07566(6) 0.74347(8) 0.0336(2) Uani 1 1 d . . .
C1 C 0.30569(9) 0.03418(7) 0.73061(10) 0.0255(2) Uani 1 1 d . . .
H1 H 0.1704(17) 0.0298(14) 0.779(2) 0.078(6) Uiso 1 1 d . . .
C2 C 0.34268(9) 0.10773(7) 0.65259(10) 0.0269(2) Uani 1 1 d . . .
C3 C 0.30585(11) 0.20286(8) 0.64498(12) 0.0365(3) Uani 1 1 d . . .
H3 H 0.2568 0.2220 0.6874 0.044 Uiso 1 1 calc R . .
C4 C 0.34018(12) 0.27009(9) 0.57590(14) 0.0455(3) Uani 1 1 d . . .
H4 H 0.3132 0.3346 0.5702 0.055 Uiso 1 1 calc R . .
C5 C 0.41286(12) 0.24428(9) 0.51552(13) 0.0449(3) Uani 1 1 d . . .
H5 H 0.4366 0.2907 0.4689 0.054 Uiso 1 1 calc R . .
C6 C 0.45083(12) 0.15045(9) 0.52340(13) 0.0426(3) Uani 1 1 d . . .
H6 H 0.5017 0.1322 0.4828 0.051 Uiso 1 1 calc R . .
C7 C 0.41519(11) 0.08228(8) 0.59034(12) 0.0345(3) Uani 1 1 d . . .
H7 H 0.4407 0.0175 0.5936 0.041 Uiso 1 1 calc R . .
C8 C 0.26788(9) -0.06024(7) 0.65208(10) 0.0263(2) Uani 1 1 d . . .
C9 C 0.34546(11) -0.13761(8) 0.67622(12) 0.0348(3) Uani 1 1 d . . .
H9 H 0.4243 -0.1346 0.7471 0.042 Uiso 1 1 calc R . .
C10 C 0.30905(13) -0.21973(9) 0.59775(14) 0.0459(3) Uani 1 1 d . . .
H10 H 0.3639 -0.2716 0.6139 0.055 Uiso 1 1 calc R . .
C11 C 0.19348(14) -0.22633(10) 0.49635(13) 0.0487(3) Uani 1 1 d . . .
H11 H 0.1686 -0.2826 0.4432 0.058 Uiso 1 1 calc R . .
C12 C 0.11458(12) -0.15018(10) 0.47314(13) 0.0479(3) Uani 1 1 d . . .
H12 H 0.0345 -0.1546 0.4050 0.057 Uiso 1 1 calc R . .
C13 C 0.15216(10) -0.06762(9) 0.54898(12) 0.0375(3) Uani 1 1 d . . .
H13 H 0.0980 -0.0149 0.5304 0.045 Uiso 1 1 calc R . .
C14 C 0.40853(9) 0.01697(7) 0.87005(10) 0.0237(2) Uani 1 1 d . . .
C15 C 0.52887(9) 0.03875(8) 0.90419(10) 0.0278(2) Uani 1 1 d . . .
H16 H 0.5503 0.0653 0.8388 0.033 Uiso 1 1 calc R . .
C16 C 0.38148(9) -0.02272(8) 0.96863(11) 0.0286(2) Uani 1 1 d . . .
H15 H 0.3002 -0.0391 0.9485 0.034 Uiso 1 1 calc R . .
O1G O 0.0869(13) -0.0261(12) 0.8571(17) 0.053(3) Uani 0.443(8) 1 d P A 2
C1GA C -0.0122(5) 0.0180(5) 0.8374(4) 0.0479(16) Uani 0.443(8) 1 d P A 2
C2GA C -0.0075(10) 0.1226(8) 0.8818(10) 0.052(3) Uani 0.443(8) 1 d P A 2
H2G1 H -0.0036 0.1244 0.9714 0.078 Uiso 0.443(8) 1 calc PR A 2
H2G2 H -0.0802 0.1564 0.8201 0.078 Uiso 0.443(8) 1 calc PR A 2
H2G3 H 0.0642 0.1540 0.8824 0.078 Uiso 0.443(8) 1 calc PR A 2
N3GA N -0.1165(3) -0.0230(4) 0.7784(3) 0.0518(16) Uani 0.443(8) 1 d P A 2
C4GA C -0.1126(8) -0.1262(7) 0.7176(9) 0.082(3) Uani 0.557(8) 1 d P A 1
H4G1 H -0.0621 -0.1827 0.7261 0.123 Uiso 0.557(8) 1 calc PR A 1
H4G2 H -0.1573 -0.1094 0.6234 0.123 Uiso 0.557(8) 1 calc PR A 1
H4G3 H -0.1698 -0.1405 0.7551 0.123 Uiso 0.557(8) 1 calc PR A 1
C5GA C -0.2335(13) 0.0216(11) 0.7503(15) 0.095(4) Uani 0.443(8) 1 d P A 2
H5G1 H -0.2232 0.0687 0.8197 0.142 Uiso 0.443(8) 1 calc PR A 2
H5G2 H -0.2909 -0.0280 0.7486 0.142 Uiso 0.443(8) 1 calc PR A 2
H5G3 H -0.2645 0.0539 0.6639 0.142 Uiso 0.443(8) 1 calc PR A 2
C1GB C -0.0326(2) -0.0419(3) 0.7923(3) 0.0310(11) Uani 0.557(8) 1 d P A 1
N2GB N -0.0870(3) 0.0381(3) 0.8098(2) 0.0396(10) Uani 0.557(8) 1 d P A 1
O2 O 0.0758(12) -0.0452(9) 0.8346(14) 0.0489(16) Uani 0.557(8) 1 d P A 1
C17 C -0.0162(9) 0.1162(7) 0.8833(9) 0.066(3) Uani 0.557(8) 1 d P A 1
H17A H 0.0691 0.0974 0.9251 0.099 Uiso 0.557(8) 1 calc PR A 1
H17B H -0.0418 0.1347 0.9521 0.099 Uiso 0.557(8) 1 calc PR A 1
H17C H -0.0269 0.1707 0.8237 0.099 Uiso 0.557(8) 1 calc PR A 1
C18 C -0.1131(7) -0.1208(7) 0.7235(7) 0.048(3) Uani 0.443(8) 1 d P A 2
H18A H -0.0423 -0.1256 0.7047 0.072 Uiso 0.443(8) 1 calc PR A 2
H18B H -0.1867 -0.1307 0.6413 0.072 Uiso 0.443(8) 1 calc PR A 2
H18C H -0.1081 -0.1699 0.7887 0.072 Uiso 0.443(8) 1 calc PR A 2
C19 C -0.2156(9) 0.0457(7) 0.7680(9) 0.068(2) Uani 0.557(8) 1 d P A 1
H19A H -0.2574 -0.0025 0.6993 0.103 Uiso 0.557(8) 1 calc PR A 1
H19B H -0.2430 0.1100 0.7319 0.103 Uiso 0.557(8) 1 calc PR A 1
H19C H -0.2337 0.0347 0.8443 0.103 Uiso 0.557(8) 1 calc PR A 1

loop_
_atom_site_aniso_label
_atom_site_aniso_U_11
_atom_site_aniso_U_22
_atom_site_aniso_U_33
_atom_site_aniso_U_23
_atom_site_aniso_U_13
_atom_site_aniso_U_12
O1 0.0285(4) 0.0368(4) 0.0389(4) 0.0064(3) 0.0177(4) 0.0108(3)
C1 0.0231(5) 0.0270(5) 0.0272(5) 0.0021(4) 0.0116(4) 0.0035(4)
C2 0.0264(5) 0.0255(5) 0.0237(5) 0.0019(4) 0.0059(4) -0.0005(4)
C3 0.0390(6) 0.0275(6) 0.0401(6) 0.0006(5) 0.0144(5) 0.0021(5)
C4 0.0510(8) 0.0254(6) 0.0512(8) 0.0080(5) 0.0135(6) -0.0006(5)
C5 0.0511(8) 0.0383(7) 0.0389(7) 0.0106(5) 0.0135(6) -0.0119(6)
C6 0.0516(7) 0.0435(7) 0.0393(7) 0.0033(5) 0.0259(6) -0.0080(6)
C7 0.0418(6) 0.0291(6) 0.0371(6) 0.0026(5) 0.0214(5) -0.0004(5)
C8 0.0260(5) 0.0282(5) 0.0256(5) 0.0030(4) 0.0120(4) -0.0026(4)
C9 0.0345(6) 0.0294(6) 0.0360(6) -0.0003(5) 0.0109(5) -0.0001(5)
C10 0.0577(8) 0.0286(6) 0.0522(8) -0.0042(5) 0.0244(7) -0.0017(6)
C11 0.0639(9) 0.0396(7) 0.0418(7) -0.0118(6) 0.0220(7) -0.0215(7)
C12 0.0423(7) 0.0561(8) 0.0353(7) -0.0047(6) 0.0074(6) -0.0179(6)
C13 0.0299(6) 0.0430(7) 0.0336(6) 0.0027(5) 0.0078(5) -0.0025(5)
C14 0.0256(5) 0.0204(5) 0.0255(5) -0.0008(4) 0.0113(4) 0.0016(4)
C15 0.0280(5) 0.0305(5) 0.0278(5) 0.0036(4) 0.0146(4) 0.0001(4)
C16 0.0234(5) 0.0318(5) 0.0313(6) 0.0024(4) 0.0125(4) -0.0016(4)
O1G 0.020(3) 0.080(7) 0.058(5) 0.022(4) 0.016(3) 0.005(3)
C1GA 0.043(3) 0.067(4) 0.037(2) 0.018(2) 0.0207(18) 0.003(2)
C2GA 0.063(5) 0.051(4) 0.044(5) -0.024(4) 0.024(4) -0.026(4)
N3GA 0.031(2) 0.080(4) 0.0419(16) 0.0097(18) 0.0141(13) 0.0031(19)
C4GA 0.078(6) 0.056(4) 0.089(6) -0.009(3) 0.015(4) -0.037(4)
C5GA 0.026(3) 0.160(10) 0.093(5) -0.039(5) 0.020(3) 0.009(4)
C1GB 0.024(2) 0.0400(19) 0.0280(12) 0.0079(12) 0.0105(10) -0.0015(11)
N2GB 0.0301(16) 0.049(2) 0.0403(12) -0.0011(13) 0.0153(11) 0.0005(14)
O2 0.032(3) 0.059(3) 0.053(4) 0.013(2) 0.016(2) -0.0014(18)
C17 0.087(6) 0.066(5) 0.053(5) 0.019(4) 0.037(4) 0.024(4)
C18 0.048(5) 0.058(5) 0.028(3) 0.011(3) 0.007(3) 0.006(4)
C19 0.037(4) 0.099(4) 0.067(3) 0.009(4) 0.020(3) 0.018(3)

loop_
_atom_type_symbol
_atom_type_description
_atom_type_scat_dispersion_real
_atom_type_scat_dispersion_imag
_atom_type_scat_source
C C 0.0033 0.0016 'International Tables Vol C Tables 4.2.6.8 and 6.1.1.4'
H H 0.0000 0.0000 'International Tables Vol C Tables 4.2.6.8 and 6.1.1.4'
N N 0.0061 0.0033 'International Tables Vol C Tables 4.2.6.8 and 6.1.1.4'
O O 0.0106 0.0060 'International Tables Vol C Tables 4.2.6.8 and 6.1.1.4'

loop_
_geom_angle_atom_site_label_1
_geom_angle_atom_site_label_2
_geom_angle_atom_site_label_3
_geom_angle
_geom_angle_site_symmetry_1
C1 O1 H1 109.6(12) .
O1 C1 C2 105.57(8) .
O1 C1 C8 109.98(8) .
C2 C1 C8 109.75(8) .
O1 C1 C14 109.21(8) .
C2 C1 C14 111.28(8) .
C8 C1 C14 110.92(8) .
C7 C2 C3 118.27(10) .
C7 C2 C1 121.54(9) .
C3 C2 C1 120.18(10) .
C4 C3 C2 120.52(12) .
C4 C3 H3 119.7 .
C2 C3 H3 119.7 .
C5 C4 C3 120.74(12) .
C5 C4 H4 119.6 .
C3 C4 H4 119.6 .
C6 C5 C4 119.28(11) .
C6 C5 H5 120.4 .
C4 C5 H5 120.4 .
C5 C6 C7 120.39(12) .
C5 C6 H6 119.8 .
C7 C6 H6 119.8 .
C2 C7 C6 120.79(11) .
C2 C7 H7 119.6 .
C6 C7 H7 119.6 .
C9 C8 C13 118.25(10) .
C9 C8 C1 122.79(10) .
C13 C8 C1 118.92(10) .
C8 C9 C10 120.64(12) .
C8 C9 H9 119.7 .
C10 C9 H9 119.7 .
C11 C10 C9 120.45(12) .
C11 C10 H10 119.8 .
C9 C10 H10 119.8 .
C12 C11 C10 119.33(12) .
C12 C11 H11 120.3 .
C10 C11 H11 120.3 .
C11 C12 C13 120.05(12) .
C11 C12 H12 120.0 .
C13 C12 H12 120.0 .
C12 C13 C8 121.24(12) .
C12 C13 H13 119.4 .
C8 C13 H13 119.4 .
C15 C14 C16 117.18(10) .
C15 C14 C1 123.57(9) .
C16 C14 C1 119.25(9) .
C16 C15 C14 121.65(10) 3_657
C16 C15 H16 119.2 3_657
C14 C15 H16 119.2 .
C15 C16 C14 121.17(10) 3_657
C15 C16 H15 119.4 3_657
C14 C16 H15 119.4 .
N3GA C1GA O1G 121.9(9) .
N3GA C1GA C2GA 118.4(7) .
O1G C1GA C2GA 119.7(8) .
C1GA C2GA H2G1 109.5 .
C1GA C2GA H2G2 109.5 .
H2G1 C2GA H2G2 109.5 .
C1GA C2GA H2G3 109.5 .
H2G1 C2GA H2G3 109.5 .
H2G2 C2GA H2G3 109.5 .
C1GA N3GA C5GA 125.7(9) .
C1GA N3GA C18 114.4(6) .
C5GA N3GA C18 119.6(7) .
N3GA C5GA H5G1 109.5 .
N3GA C5GA H5G2 109.5 .
H5G1 C5GA H5G2 109.5 .
N3GA C5GA H5G3 109.5 .
H5G1 C5GA H5G3 109.5 .
H5G2 C5GA H5G3 109.5 .
O2 C1GB N2GB 120.2(7) .
O2 C1GB C4GA 121.8(7) .
N2GB C1GB C4GA 118.0(5) .
C1GB N2GB C17 119.9(5) .
C1GB N2GB C19 123.5(5) .
C17 N2GB C19 116.4(6) .
N3GA C18 H18A 109.5 .
N3GA C18 H18B 109.5 .
H18A C18 H18B 109.5 .
N3GA C18 H18C 109.5 .
H18A C18 H18C 109.5 .
H18B C18 H18C 109.5 .

loop_
_geom_bond_atom_site_label_1
_geom_bond_atom_site_label_2
_geom_bond_distance
_geom_bond_site_symmetry_2
O1 C1 1.4279(12) .
O1 H1 0.94(2) .
C1 C2 1.5336(14) .
C1 C8 1.5359(15) .
C1 C14 1.5413(15) .
C2 C7 1.3895(16) .
C2 C3 1.3896(16) .
C3 C4 1.3880(18) .
C3 H3 0.9500 .
C4 C5 1.377(2) .
C4 H4 0.9500 .
C5 C6 1.376(2) .
C5 H5 0.9500 .
C6 C7 1.3894(17) .
C6 H6 0.9500 .
C7 H7 0.9500 .
C8 C9 1.3842(16) .
C8 C13 1.3926(16) .
C9 C10 1.3909(17) .
C9 H9 0.9500 .
C10 C11 1.383(2) .
C10 H10 0.9500 .
C11 C12 1.382(2) .
C11 H11 0.9500 .
C12 C13 1.3829(19) .
C12 H12 0.9500 .
C13 H13 0.9500 .
C14 C15 1.3893(15) .
C14 C16 1.3926(15) .
C15 C16 1.3878(16) 3_657
C15 H16 0.9500 .
C16 C15 1.3878(16) 3_657
C16 H15 0.9500 .
O1G C1GA 1.294(18) .
C1GA N3GA 1.292(9) .
C1GA C2GA 1.531(11) .
C2GA H2G1 0.9800 .
C2GA H2G2 0.9800 .
C2GA H2G3 0.9800 .
N3GA C5GA 1.468(14) .
N3GA C18 1.500(11) .
C4GA C1GB 1.525(8) .
C4GA H4G1 0.9800 .
C4GA H4G2 0.9800 .
C4GA H4G3 0.9800 .
C5GA H5G1 0.9800 .
C5GA H5G2 0.9800 .
C5GA H5G3 0.9800 .
C1GB O2 1.204(14) .
C1GB N2GB 1.355(6) .
N2GB C17 1.412(10) .
N2GB C19 1.442(10) .
C17 H17A 0.9800 .
C17 H17B 0.9800 .
C17 H17C 0.9800 .
C18 H18A 0.9800 .
C18 H18B 0.9800 .
C18 H18C 0.9800 .
C19 H19A 0.9800 .
C19 H19B 0.9800 .
C19 H19C 0.9800 .

loop_
_geom_torsion_atom_site_label_1
_geom_torsion_atom_site_label_2
_geom_torsion_atom_site_label_3
_geom_torsion_atom_site_label_4
_geom_torsion
_geom_torsion_site_symmetry_4
O1 C1 C2 C7 -162.28(10) .
C8 C1 C2 C7 -43.79(13) .
C14 C1 C2 C7 79.36(12) .
O1 C1 C2 C3 19.06(13) .
C8 C1 C2 C3 137.55(10) .
C14 C1 C2 C3 -99.30(11) .
C7 C2 C3 C4 0.52(17) .
C1 C2 C3 C4 179.22(10) .
C2 C3 C4 C5 -1.07(19) .
C3 C4 C5 C6 0.5(2) .
C4 C5 C6 C7 0.7(2) .
C3 C2 C7 C6 0.62(17) .
C1 C2 C7 C6 -178.07(10) .
C5 C6 C7 C2 -1.23(19) .
O1 C1 C8 C9 -147.02(10) .
C2 C1 C8 C9 97.26(12) .
C14 C1 C8 C9 -26.11(14) .
O1 C1 C8 C13 35.32(13) .
C2 C1 C8 C13 -80.40(12) .
C14 C1 C8 C13 156.23(10) .
C13 C8 C9 C10 1.12(17) .
C1 C8 C9 C10 -176.56(11) .
C8 C9 C10 C11 -1.7(2) .
C9 C10 C11 C12 0.4(2) .
C10 C11 C12 C13 1.4(2) .
C11 C12 C13 C8 -1.9(2) .
C9 C8 C13 C12 0.68(17) .
C1 C8 C13 C12 178.45(11) .
O1 C1 C14 C15 -136.07(10) .
C2 C1 C14 C15 -19.92(13) .
C8 C1 C14 C15 102.56(11) .
O1 C1 C14 C16 44.10(12) .
C2 C1 C14 C16 160.25(9) .
C8 C1 C14 C16 -77.26(11) .
C16 C14 C15 C16 -0.66(17) 3_657
C1 C14 C15 C16 179.51(10) 3_657
C15 C14 C16 C15 0.66(17) 3_657
C1 C14 C16 C15 -179.50(9) 3_657
O1G C1GA N3GA C5GA -179.2(13) .
C2GA C1GA N3GA C5GA -0.5(10) .
O1G C1GA N3GA C18 -6.0(11) .
C2GA C1GA N3GA C18 172.6(6) .
O2 C1GB N2GB C17 -3.0(10) .
C4GA C1GB N2GB C17 177.3(6) .
O2 C1GB N2GB C19 -176.7(10) .
C4GA C1GB N2GB C19 3.5(6) .
